data_2217581
loop_
_publ_author_name
'Martins, Nuno D.'
'Silva, Joana A.'
'Ramos Silva, Manuela'
'Matos Beja, Ana'
'Sobral, Abilio J. F. N.'

_publ_section_title
;Bis[(2-quinolyl)methanediol-\k^2^<i>N</i>,<i>O</i>](sulfato-\k<i>O</i>)copper(II)
 dihydrate
;
_journal_coeditor_code LH2587
_journal_issue 2
_journal_name_full 'Acta Crystallographica Section E'
_journal_page_first m394
_journal_page_last m394
_journal_paper_doi 10.1107/S1600536808001980
_journal_volume 64
_journal_year 2008
_chemical_formula_iupac '[Cu (S O4) (C10 H9 N O2)2], 2H2 O'
_chemical_formula_moiety 'C20 H18 Cu N2 O8 S, 2(H2 O)'
_chemical_formula_sum 'C20 H22 Cu N2 O10 S'
_chemical_formula_weight 546.00
_chemical_name_systematic
;
Bis[(2-quinolyl)methanediol-\k^2^N,O](sulfato-\kO)copper(II) dihydrate
;
_space_group_IT_number 2
_symmetry_cell_setting triclinic
_symmetry_space_group_name_Hall '-P 1'
_symmetry_space_group_name_H-M 'P -1'
_atom_sites_solution_hydrogens geom
_atom_sites_solution_primary direct
_atom_sites_solution_secondary difmap
_audit_creation_method SHELXL-97
_cell_angle_alpha 98.561(3)
_cell_angle_beta 94.324(3)
_cell_angle_gamma 111.305(2)
_cell_formula_units_Z 2
_cell_length_a 7.6065(3)
_cell_length_b 8.8747(4)
_cell_length_c 17.5035(9)
_cell_measurement_reflns_used 4898
_cell_measurement_temperature 293(2)
_cell_measurement_theta_max 27.45
_cell_measurement_theta_min 2.38
_cell_volume 1077.76(9)
_computing_cell_refinement 'SAINT (Bruker, 2003)'
_computing_data_collection 'SMART (Bruker, 2003)'
_computing_data_reduction 'SAINT (Bruker, 2003)'
_computing_molecular_graphics 'ORTEPII (Johnson, 1976)'
_computing_publication_material 'SHELXL97 (Sheldrick, 2008)'
_computing_structure_refinement 'SHELXL97 (Sheldrick, 2008)'
_computing_structure_solution 'SHELXS97 (Sheldrick, 2008)'
_diffrn_ambient_temperature 293(2)
_diffrn_measured_fraction_theta_full 0.999
_diffrn_measured_fraction_theta_max 0.976
_diffrn_measurement_device_type 'Bruker APEX CCD area-detector'
_diffrn_measurement_method '\f and \w'
_diffrn_radiation_monochromator graphite
_diffrn_radiation_source 'fine-focus sealed tube'
_diffrn_radiation_type MoK\a
_diffrn_radiation_wavelength 0.71073
_diffrn_reflns_av_R_equivalents 0.0367
_diffrn_reflns_av_sigmaI/netI 0.0429
_diffrn_reflns_limit_h_max 10
_diffrn_reflns_limit_h_min -10
_diffrn_reflns_limit_k_max 11
_diffrn_reflns_limit_k_min -11
_diffrn_reflns_limit_l_max 22
_diffrn_reflns_limit_l_min -23
_diffrn_reflns_number 18073
_diffrn_reflns_theta_full 25.00
_diffrn_reflns_theta_max 28.41
_diffrn_reflns_theta_min 2.38
_exptl_absorpt_coefficient_mu 1.173
_exptl_absorpt_correction_T_max 0.864
_exptl_absorpt_correction_T_min 0.810
_exptl_absorpt_correction_type multi-scan
_exptl_absorpt_process_details '(SADABS; Sheldrick, 2000)'
_exptl_crystal_colour green
_exptl_crystal_density_diffrn 1.682
_exptl_crystal_density_method 'not measured'
_exptl_crystal_description block
_exptl_crystal_F_000 562
_exptl_crystal_size_max 0.24
_exptl_crystal_size_mid 0.15
_exptl_crystal_size_min 0.12
_refine_diff_density_max 0.357
_refine_diff_density_min -0.339
_refine_ls_extinction_method none
_refine_ls_goodness_of_fit_ref 1.003
_refine_ls_hydrogen_treatment mixed
_refine_ls_matrix_type full
_refine_ls_number_parameters 331
_refine_ls_number_reflns 5289
_refine_ls_number_restraints 8
_refine_ls_restrained_S_all 1.003
_refine_ls_R_factor_all 0.0602
_refine_ls_R_factor_gt 0.0375
_refine_ls_shift/su_max 0.001
_refine_ls_shift/su_mean 0.000
_refine_ls_structure_factor_coef Fsqd
_refine_ls_weighting_details 'calc w=1/[\s^2^(Fo^2^)+(0.0404P)^2^+0.5543P] where P=(Fo^2^+2Fc^2^)/3'
_refine_ls_weighting_scheme calc
_refine_ls_wR_factor_gt 0.0815
_refine_ls_wR_factor_ref 0.0901
_reflns_number_gt 3972
_reflns_number_total 5289
_reflns_threshold_expression I>2\s(I)
_cod_data_source_file lh2587.cif
_cod_data_source_block I
_cod_depositor_comments
;
The following automatic conversions were performed:
'_symmetry_cell_setting' value 'Triclinic' changed to 'triclinic'
according to '/home/saulius/struct/CIF-dictionaries/cif_core.dic'
dictionary named 'cif_core.dic' version 2.4.1 from 2010-06-29.

Automatic conversion script
Id: cif_fix_enum 1527 2010-12-29 10:47:43Z saulius 

The following automatic conversions were performed:

'_symmetry_cell_setting' value 'Triclinic' changed to 'triclinic'
according to /home/saulius/struct/CIF-dictionaries/cif_core.dic
dictionary named 'cif_core.dic' version 2.4.1 from 2010-06-29.

Automatic conversion script
Id: cif_fix_values 1715 2011-07-08 13:25:40Z adriana 
;
_cod_database_code 2217581
_cod_database_fobs_code 2217581

loop_
_symmetry_equiv_pos_as_xyz
'x, y, z'
'-x, -y, -z'

loop_
_atom_site_type_symbol
_atom_site_label
_atom_site_fract_x
_atom_site_fract_y
_atom_site_fract_z
_atom_site_U_iso_or_equiv
_atom_site_adp_type
_atom_site_calc_flag
_atom_site_refinement_flags
_atom_site_occupancy
Cu Cu1 0.34983(4) 0.15697(4) 0.247112(17) 0.02622(9) Uani d . 1
S S1 0.62616(8) -0.03258(7) 0.26884(3) 0.02588(14) Uani d . 1
O O1 0.0893(2) -0.0211(3) 0.26309(11) 0.0385(4) Uani d D 1
H H1A -0.017(3) -0.040(4) 0.2454(19) 0.058 Uiso d D 1
O O2 0.1228(3) -0.2200(3) 0.32675(13) 0.0452(5) Uani d D 1
H H2A 0.233(3) -0.201(4) 0.315(2) 0.068 Uiso d D 1
O O3 0.3080(3) 0.3702(2) 0.24886(10) 0.0349(4) Uani d D 1
H H3A 0.198(3) 0.362(4) 0.2561(18) 0.052 Uiso d D 1
O O4 0.4924(4) 0.5501(3) 0.17828(14) 0.0576(6) Uani d D 1
H H4A 0.499(6) 0.631(4) 0.2102(19) 0.086 Uiso d D 1
O O5 0.5547(3) 0.0768(2) 0.22997(10) 0.0365(4) Uani d . 1
O O6 0.7384(2) -0.0907(2) 0.21500(10) 0.0350(4) Uani d . 1
O O7 0.4641(3) -0.1762(2) 0.27989(12) 0.0427(5) Uani d . 1
O O8 0.7444(3) 0.0593(2) 0.34206(10) 0.0378(4) Uani d . 1
N N1 0.3830(3) 0.1802(3) 0.36291(11) 0.0264(4) Uani d . 1
N N2 0.2914(3) 0.1435(2) 0.13256(11) 0.0262(4) Uani d . 1
C C1 0.0981(4) -0.0705(3) 0.33518(15) 0.0336(6) Uani d . 1
H H1 -0.0220 -0.0846 0.3558 0.040 Uiso calc R 1
C C2 0.2594(3) 0.0620(3) 0.39163(14) 0.0297(5) Uani d . 1
C C3 0.2741(4) 0.0530(4) 0.47104(16) 0.0374(6) Uani d . 1
H H3 0.1860 -0.0336 0.4888 0.045 Uiso calc R 1
C C4 0.4189(4) 0.1726(4) 0.52174(15) 0.0389(6) Uani d . 1
H H4 0.4306 0.1684 0.5746 0.047 Uiso calc R 1
C C5 0.5511(4) 0.3028(3) 0.49378(14) 0.0316(6) Uani d . 1
C C6 0.5303(3) 0.3033(3) 0.41296(14) 0.0272(5) Uani d . 1
C C7 0.6616(4) 0.4320(3) 0.38398(15) 0.0338(6) Uani d . 1
H H7 0.6501 0.4327 0.3308 0.041 Uiso calc R 1
C C8 0.8053(4) 0.5555(4) 0.43358(17) 0.0399(6) Uani d . 1
H H8 0.8911 0.6401 0.4138 0.048 Uiso calc R 1
C C9 0.8259(4) 0.5572(4) 0.51402(17) 0.0424(7) Uani d . 1
H H9 0.9242 0.6428 0.5472 0.051 Uiso calc R 1
C C10 0.7021(4) 0.4336(4) 0.54333(16) 0.0399(7) Uani d . 1
H H10 0.7168 0.4350 0.5967 0.048 Uiso calc R 1
C C11 0.3207(4) 0.4235(3) 0.17647(15) 0.0356(6) Uani d . 1
H H11 0.2168 0.4609 0.1651 0.043 Uiso calc R 1
C C12 0.3067(3) 0.2843(3) 0.11182(14) 0.0292(5) Uani d . 1
C C13 0.3066(4) 0.3061(3) 0.03416(15) 0.0380(6) Uani d . 1
H H13 0.3209 0.4079 0.0219 0.046 Uiso calc R 1
C C14 0.2855(4) 0.1769(4) -0.02309(15) 0.0403(7) Uani d . 1
H H14 0.2884 0.1905 -0.0747 0.048 Uiso calc R 1
C C15 0.2594(4) 0.0225(3) -0.00399(15) 0.0333(6) Uani d . 1
C C16 0.2611(3) 0.0077(3) 0.07554(14) 0.0275(5) Uani d . 1
C C17 0.2298(4) -0.1460(3) 0.09590(16) 0.0365(6) Uani d . 1
H H17 0.2320 -0.1566 0.1480 0.044 Uiso calc R 1
C C18 0.1964(4) -0.2788(4) 0.03934(18) 0.0449(7) Uani d . 1
H H18 0.1718 -0.3809 0.0532 0.054 Uiso calc R 1
C C19 0.1977(4) -0.2669(4) -0.03936(18) 0.0472(7) Uani d . 1
H H19 0.1777 -0.3595 -0.0769 0.057 Uiso calc R 1
C C20 0.2283(4) -0.1192(4) -0.06075(16) 0.0432(7) Uani d . 1
H H20 0.2288 -0.1113 -0.1131 0.052 Uiso calc R 1
O O9 0.8632(4) 0.5358(4) 0.20715(17) 0.0759(8) Uani d D 1
H H91 0.935(6) 0.628(4) 0.236(2) 0.114 Uiso d D 1
H H92 0.750(4) 0.541(6) 0.197(3) 0.114 Uiso d D 1
O O10 -0.0100(3) 0.3450(3) 0.28886(17) 0.0614(6) Uani d D 1
H H101 -0.053(6) 0.390(5) 0.256(2) 0.092 Uiso d D 1
H H102 -0.088(5) 0.264(4) 0.304(2) 0.092 Uiso d D 1

loop_
_atom_site_aniso_label
_atom_site_aniso_U_11
_atom_site_aniso_U_22
_atom_site_aniso_U_33
_atom_site_aniso_U_12
_atom_site_aniso_U_13
_atom_site_aniso_U_23
Cu1 0.03079(17) 0.03437(18) 0.01980(15) 0.01816(14) 0.00474(12) 0.00847(12)
S1 0.0268(3) 0.0326(3) 0.0227(3) 0.0163(3) 0.0031(2) 0.0060(2)
O1 0.0246(9) 0.0599(13) 0.0313(10) 0.0131(9) 0.0024(8) 0.0180(9)
O2 0.0360(11) 0.0419(11) 0.0577(13) 0.0124(9) 0.0078(10) 0.0147(10)
O3 0.0468(11) 0.0420(11) 0.0265(9) 0.0280(10) 0.0062(8) 0.0085(8)
O4 0.0752(16) 0.0319(12) 0.0560(15) 0.0091(12) 0.0173(13) 0.0046(10)
O5 0.0427(10) 0.0520(12) 0.0331(10) 0.0338(9) 0.0136(8) 0.0185(9)
O6 0.0350(10) 0.0490(11) 0.0279(9) 0.0267(9) 0.0036(8) 0.0009(8)
O7 0.0376(10) 0.0382(11) 0.0514(12) 0.0114(9) 0.0109(9) 0.0109(9)
O8 0.0420(10) 0.0446(11) 0.0263(10) 0.0200(9) -0.0020(8) -0.0007(8)
N1 0.0295(10) 0.0361(12) 0.0212(10) 0.0189(9) 0.0077(8) 0.0098(9)
N2 0.0284(10) 0.0299(11) 0.0232(10) 0.0138(9) 0.0033(8) 0.0073(9)
C1 0.0284(13) 0.0435(16) 0.0345(14) 0.0155(12) 0.0105(11) 0.0164(12)
C2 0.0320(13) 0.0385(14) 0.0273(13) 0.0203(12) 0.0089(11) 0.0118(11)
C3 0.0447(16) 0.0439(16) 0.0328(15) 0.0210(13) 0.0145(13) 0.0204(13)
C4 0.0539(17) 0.0504(17) 0.0229(13) 0.0291(15) 0.0084(12) 0.0133(13)
C5 0.0387(14) 0.0424(15) 0.0229(12) 0.0255(13) 0.0052(11) 0.0071(11)
C6 0.0290(12) 0.0372(14) 0.0220(12) 0.0201(11) 0.0063(10) 0.0052(11)
C7 0.0369(14) 0.0427(15) 0.0261(13) 0.0182(12) 0.0105(11) 0.0085(12)
C8 0.0355(14) 0.0413(16) 0.0426(16) 0.0140(13) 0.0085(13) 0.0078(13)
C9 0.0399(16) 0.0475(17) 0.0391(16) 0.0216(14) -0.0015(13) -0.0037(14)
C10 0.0467(16) 0.0537(18) 0.0256(14) 0.0299(15) -0.0012(12) 0.0018(13)
C11 0.0486(16) 0.0365(15) 0.0318(14) 0.0248(13) 0.0079(12) 0.0135(12)
C12 0.0319(13) 0.0347(14) 0.0264(13) 0.0176(11) 0.0042(10) 0.0088(11)
C13 0.0501(16) 0.0392(15) 0.0312(14) 0.0204(13) 0.0085(12) 0.0160(12)
C14 0.0501(17) 0.0518(18) 0.0219(13) 0.0197(14) 0.0080(12) 0.0135(13)
C15 0.0326(13) 0.0415(15) 0.0243(13) 0.0133(12) 0.0022(10) 0.0045(11)
C16 0.0272(12) 0.0334(13) 0.0225(12) 0.0135(11) 0.0013(10) 0.0034(10)
C17 0.0467(16) 0.0333(14) 0.0299(14) 0.0162(13) 0.0008(12) 0.0066(12)
C18 0.0548(18) 0.0315(15) 0.0453(18) 0.0158(14) 0.0011(14) 0.0028(13)
C19 0.0548(19) 0.0419(17) 0.0369(16) 0.0170(15) -0.0004(14) -0.0092(14)
C20 0.0490(17) 0.0507(18) 0.0245(14) 0.0165(15) 0.0019(12) -0.0013(13)
O9 0.080(2) 0.0642(17) 0.0698(19) 0.0223(16) -0.0045(16) -0.0083(14)
O10 0.0448(13) 0.0588(16) 0.0801(19) 0.0174(12) 0.0190(13) 0.0126(14)

loop_
_atom_type_symbol
_atom_type_description
_atom_type_scat_dispersion_real
_atom_type_scat_dispersion_imag
_atom_type_scat_source
S S 0.1246 0.1234 'International Tables Vol C Tables 4.2.6.8 and 6.1.1.4'
H H 0.0000 0.0000 'International Tables Vol C Tables 4.2.6.8 and 6.1.1.4'
Cu Cu 0.3201 1.2651 'International Tables Vol C Tables 4.2.6.8 and 6.1.1.4'
N N 0.0061 0.0033 'International Tables Vol C Tables 4.2.6.8 and 6.1.1.4'
O O 0.0106 0.0060 'International Tables Vol C Tables 4.2.6.8 and 6.1.1.4'
C C 0.0033 0.0016 'International Tables Vol C Tables 4.2.6.8 and 6.1.1.4'

loop_
_geom_angle_atom_site_label_1
_geom_angle_atom_site_label_2
_geom_angle_atom_site_label_3
_geom_angle
O5 Cu1 N1 96.19(7)
O5 Cu1 N2 90.66(7)
N1 Cu1 N2 173.14(8)
O5 Cu1 O3 137.56(8)
N1 Cu1 O3 94.29(7)
N2 Cu1 O3 80.56(7)
O5 Cu1 O1 115.59(8)
N1 Cu1 O1 79.02(8)
N2 Cu1 O1 98.05(8)
O3 Cu1 O1 106.76(8)
O8 S1 O7 111.92(12)
O8 S1 O6 110.54(10)
O7 S1 O6 108.23(11)
O8 S1 O5 109.74(11)
O7 S1 O5 109.44(11)
O6 S1 O5 106.82(10)
C1 O1 Cu1 112.67(15)
C1 O1 H1A 111(2)
Cu1 O1 H1A 131(2)
C1 O2 H2A 106(3)
C11 O3 Cu1 113.40(14)
C11 O3 H3A 101(2)
Cu1 O3 H3A 113(2)
C11 O4 H4A 110(3)
S1 O5 Cu1 132.80(11)
C2 N1 C6 119.1(2)
C2 N1 Cu1 116.29(17)
C6 N1 Cu1 124.51(16)
C12 N2 C16 119.3(2)
C12 N2 Cu1 114.79(16)
C16 N2 Cu1 125.41(15)
O2 C1 O1 110.8(2)
O2 C1 C2 110.6(2)
O1 C1 C2 109.4(2)
O2 C1 H1 108.7
O1 C1 H1 108.7
C2 C1 H1 108.7
N1 C2 C3 123.0(2)
N1 C2 C1 117.7(2)
C3 C2 C1 119.2(2)
C4 C3 C2 119.2(3)
C4 C3 H3 120.4
C2 C3 H3 120.4
C3 C4 C5 119.6(2)
C3 C4 H4 120.2
C5 C4 H4 120.2
C4 C5 C6 118.5(2)
C4 C5 C10 122.7(2)
C6 C5 C10 118.8(2)
N1 C6 C7 120.1(2)
N1 C6 C5 120.6(2)
C7 C6 C5 119.2(2)
C8 C7 C6 120.2(2)
C8 C7 H7 119.9
C6 C7 H7 119.9
C7 C8 C9 121.0(3)
C7 C8 H8 119.5
C9 C8 H8 119.5
C10 C9 C8 119.9(3)
C10 C9 H9 120.1
C8 C9 H9 120.1
C9 C10 C5 120.9(3)
C9 C10 H10 119.6
C5 C10 H10 119.6
O4 C11 O3 110.7(2)
O4 C11 C12 107.5(2)
O3 C11 C12 110.4(2)
O4 C11 H11 109.4
O3 C11 H11 109.4
C12 C11 H11 109.4
N2 C12 C13 122.8(2)
N2 C12 C11 116.6(2)
C13 C12 C11 120.6(2)
C14 C13 C12 119.4(2)
C14 C13 H13 120.3
C12 C13 H13 120.3
C13 C14 C15 119.7(2)
C13 C14 H14 120.1
C15 C14 H14 120.1
C14 C15 C20 122.9(2)
C14 C15 C16 118.5(2)
C20 C15 C16 118.6(2)
N2 C16 C17 120.2(2)
N2 C16 C15 120.2(2)
C17 C16 C15 119.6(2)
C18 C17 C16 119.6(3)
C18 C17 H17 120.2
C16 C17 H17 120.2
C17 C18 C19 121.9(3)
C17 C18 H18 119.1
C19 C18 H18 119.1
C20 C19 C18 119.7(3)
C20 C19 H19 120.1
C18 C19 H19 120.1
C19 C20 C15 120.5(3)
C19 C20 H20 119.7
C15 C20 H20 119.7
H91 O9 H92 107(4)
H101 O10 H102 118(4)

loop_
_geom_bond_atom_site_label_1
_geom_bond_atom_site_label_2
_geom_bond_distance
_geom_bond_publ_flag
Cu1 O5 1.9589(16) y
Cu1 N1 1.9938(19) y
Cu1 N2 1.9969(19) y
Cu1 O3 2.0258(17) y
Cu1 O1 2.1080(19) y
S1 O8 1.4486(19) ?
S1 O7 1.4664(19) ?
S1 O6 1.4766(17) ?
S1 O5 1.4914(17) ?
O1 C1 1.401(3) ?
O1 H1A 0.79(2) ?
O2 C1 1.394(3) ?
O2 H2A 0.84(2) ?
O3 C11 1.415(3) ?
O3 H3A 0.83(2) ?
O4 C11 1.373(3) ?
O4 H4A 0.83(2) ?
N1 C2 1.322(3) ?
N1 C6 1.376(3) ?
N2 C12 1.320(3) ?
N2 C16 1.381(3) ?
C1 C2 1.512(4) ?
C1 H1 0.9800 ?
C2 C3 1.402(3) ?
C3 C4 1.360(4) ?
C3 H3 0.9300 ?
C4 C5 1.409(4) ?
C4 H4 0.9300 ?
C5 C6 1.412(3) ?
C5 C10 1.414(4) ?
C6 C7 1.407(3) ?
C7 C8 1.361(4) ?
C7 H7 0.9300 ?
C8 C9 1.402(4) ?
C8 H8 0.9300 ?
C9 C10 1.357(4) ?
C9 H9 0.9300 ?
C10 H10 0.9300 ?
C11 C12 1.512(4) ?
C11 H11 0.9800 ?
C12 C13 1.401(3) ?
C13 C14 1.358(4) ?
C13 H13 0.9300 ?
C14 C15 1.407(4) ?
C14 H14 0.9300 ?
C15 C20 1.414(4) ?
C15 C16 1.417(3) ?
C16 C17 1.402(3) ?
C17 C18 1.353(4) ?
C17 H17 0.9300 ?
C18 C19 1.398(4) ?
C18 H18 0.9300 ?
C19 C20 1.360(4) ?
C19 H19 0.9300 ?
C20 H20 0.9300 ?
O9 H91 0.86(2) ?
O9 H92 0.89(2) ?
O10 H101 0.86(2) ?
O10 H102 0.84(2) ?

loop_
_geom_hbond_atom_site_label_D
_geom_hbond_atom_site_label_H
_geom_hbond_atom_site_label_A
_geom_hbond_site_symmetry_A
_geom_hbond_distance_DH
_geom_hbond_distance_HA
_geom_hbond_distance_DA
_geom_hbond_angle_DHA
O1 H1A O6 1_455 0.79(3) 1.77(3) 2.554(2) 174(4)
O3 H3A O10 . 0.83(3) 1.69(3) 2.510(3) 169(3)
O4 H4A O6 1_565 0.83(3) 2.46(4) 2.992(3) 123(3)
O4 H4A O7 1_565 0.83(3) 2.06(4) 2.874(3) 169(5)
O9 H91 O2 1_665 0.86(4) 2.00(4) 2.810(4) 157(3)
O9 H92 O4 . 0.89(4) 2.00(4) 2.879(5) 178(6)
O10 H101 O9 1_455 0.86(4) 1.91(4) 2.746(4) 164(4)
O10 H102 O8 1_455 0.84(3) 2.04(3) 2.883(3) 174(4)

loop_
_geom_torsion_atom_site_label_1
_geom_torsion_atom_site_label_2
_geom_torsion_atom_site_label_3
_geom_torsion_atom_site_label_4
_geom_torsion
O5 Cu1 O1 C1 71.43(18)
N1 Cu1 O1 C1 -20.23(17)
N2 Cu1 O1 C1 166.06(17)
O3 Cu1 O1 C1 -111.44(17)
O5 Cu1 O3 C11 62.2(2)
N1 Cu1 O3 C11 166.21(18)
N2 Cu1 O3 C11 -18.35(18)
O1 Cu1 O3 C11 -113.98(18)
O8 S1 O5 Cu1 -78.16(18)
O7 S1 O5 Cu1 45.01(19)
O6 S1 O5 Cu1 161.97(15)
N1 Cu1 O5 S1 35.82(18)
N2 Cu1 O5 S1 -144.19(17)
O3 Cu1 O5 S1 139.14(15)
O1 Cu1 O5 S1 -44.94(19)
O5 Cu1 N1 C2 -101.70(17)
O3 Cu1 N1 C2 119.48(17)
O1 Cu1 N1 C2 13.22(16)
O5 Cu1 N1 C6 74.10(18)
O3 Cu1 N1 C6 -64.71(18)
O1 Cu1 N1 C6 -170.97(18)
O5 Cu1 N2 C12 -120.78(17)
O3 Cu1 N2 C12 17.49(17)
O1 Cu1 N2 C12 123.25(17)
O5 Cu1 N2 C16 50.87(19)
O3 Cu1 N2 C16 -170.9(2)
O1 Cu1 N2 C16 -65.10(19)
Cu1 O1 C1 O2 -99.7(2)
Cu1 O1 C1 C2 22.5(2)
C6 N1 C2 C3 -1.9(3)
Cu1 N1 C2 C3 174.13(18)
C6 N1 C2 C1 179.38(19)
Cu1 N1 C2 C1 -4.6(3)
O2 C1 C2 N1 109.7(2)
O1 C1 C2 N1 -12.5(3)
O2 C1 C2 C3 -69.0(3)
O1 C1 C2 C3 168.7(2)
N1 C2 C3 C4 1.6(4)
C1 C2 C3 C4 -179.8(2)
C2 C3 C4 C5 0.0(4)
C3 C4 C5 C6 -1.1(4)
C3 C4 C5 C10 178.3(2)
C2 N1 C6 C7 -178.8(2)
Cu1 N1 C6 C7 5.5(3)
C2 N1 C6 C5 0.8(3)
Cu1 N1 C6 C5 -174.93(16)
C4 C5 C6 N1 0.7(3)
C10 C5 C6 N1 -178.7(2)
C4 C5 C6 C7 -179.7(2)
C10 C5 C6 C7 0.9(3)
N1 C6 C7 C8 178.8(2)
C5 C6 C7 C8 -0.8(3)
C6 C7 C8 C9 0.1(4)
C7 C8 C9 C10 0.5(4)
C8 C9 C10 C5 -0.4(4)
C4 C5 C10 C9 -179.7(2)
C6 C5 C10 C9 -0.4(4)
Cu1 O3 C11 O4 -103.0(2)
Cu1 O3 C11 C12 16.0(3)
C16 N2 C12 C13 -4.5(4)
Cu1 N2 C12 C13 167.7(2)
C16 N2 C12 C11 174.3(2)
Cu1 N2 C12 C11 -13.5(3)
O4 C11 C12 N2 119.0(2)
O3 C11 C12 N2 -1.9(3)
O4 C11 C12 C13 -62.2(3)
O3 C11 C12 C13 176.9(2)
N2 C12 C13 C14 1.6(4)
C11 C12 C13 C14 -177.1(3)
C12 C13 C14 C15 1.6(4)
C13 C14 C15 C20 177.2(3)
C13 C14 C15 C16 -1.7(4)
C12 N2 C16 C17 -175.1(2)
Cu1 N2 C16 C17 13.6(3)
C12 N2 C16 C15 4.2(3)
Cu1 N2 C16 C15 -167.07(17)
C14 C15 C16 N2 -1.2(4)
C20 C15 C16 N2 179.9(2)
C14 C15 C16 C17 178.1(2)
C20 C15 C16 C17 -0.8(4)
N2 C16 C17 C18 178.6(2)
C15 C16 C17 C18 -0.7(4)
C16 C17 C18 C19 2.0(5)
C17 C18 C19 C20 -1.8(5)
C18 C19 C20 C15 0.2(5)
C14 C15 C20 C19 -177.9(3)
C16 C15 C20 C19 1.0(4)
